data_4308372
loop_
_publ_author_name
'Richards, Philip I.'
'Steiner, Alexander'

_publ_section_title
;
 A Spirocyclic System Comprising Both Phosphazane and Phosphazene Rings
;
_journal_coden_ASTM INOCAJ
_journal_issue 2
_journal_name_full 'Inorganic Chemistry'
_journal_page_first 275
_journal_page_last 281
_journal_paper_doi 10.1021/ic048665f
_journal_volume 44
_journal_year 2005
_chemical_formula_sum 'C36 H70 Cl4 N9 P3 Sb2'
_chemical_formula_weight 1107.22
_space_group_IT_number 15
_symmetry_cell_setting monoclinic
_symmetry_space_group_name_Hall '-C 2yc'
_symmetry_space_group_name_H-M 'C 1 2/c 1'
_atom_sites_solution_hydrogens geom
_atom_sites_solution_primary direct
_atom_sites_solution_secondary difmap
_audit_creation_method SHELXL-97
_cell_angle_alpha 90.00
_cell_angle_beta 114.263(3)
_cell_angle_gamma 90.00
_cell_formula_units_Z 4
_cell_length_a 20.723(3)
_cell_length_b 12.771(2)
_cell_length_c 19.949(3)
_cell_measurement_temperature 150(2)
_cell_volume 4813.2(13)
_computing_structure_refinement 'SHELXL-97 (Sheldrick, 1997)'
_computing_structure_solution 'SHELXS-97 (Sheldrick, 1990)'
_diffrn_ambient_temperature 150(2)
_diffrn_measured_fraction_theta_full 0.999
_diffrn_measured_fraction_theta_max 0.999
_diffrn_measurement_device_type 'Bruker Smart Apex'
_diffrn_radiation_monochromator graphite
_diffrn_radiation_source 'fine-focus sealed tube'
_diffrn_radiation_type MoK\a
_diffrn_radiation_wavelength 0.71073
_diffrn_reflns_av_R_equivalents 0.0883
_diffrn_reflns_av_sigmaI/netI 0.1007
_diffrn_reflns_limit_h_max 24
_diffrn_reflns_limit_h_min -21
_diffrn_reflns_limit_k_max 15
_diffrn_reflns_limit_k_min -15
_diffrn_reflns_limit_l_max 23
_diffrn_reflns_limit_l_min -22
_diffrn_reflns_number 12214
_diffrn_reflns_theta_full 25.02
_diffrn_reflns_theta_max 25.02
_diffrn_reflns_theta_min 2.16
_exptl_absorpt_coefficient_mu 1.481
_exptl_absorpt_correction_T_max 1.000
_exptl_absorpt_correction_T_min 0.775
_exptl_absorpt_correction_type semi-empirical
_exptl_absorpt_process_details SADABS
_exptl_crystal_colour colourless
_exptl_crystal_density_diffrn 1.528
_exptl_crystal_density_method 'not measured'
_exptl_crystal_description prism
_exptl_crystal_F_000 2256
_exptl_crystal_size_max 0.3
_exptl_crystal_size_mid 0.2
_exptl_crystal_size_min 0.2
_refine_diff_density_max 1.182
_refine_diff_density_min -1.031
_refine_diff_density_rms 0.130
_refine_ls_extinction_method none
_refine_ls_goodness_of_fit_ref 0.949
_refine_ls_hydrogen_treatment mixed
_refine_ls_matrix_type full
_refine_ls_number_parameters 245
_refine_ls_number_reflns 4259
_refine_ls_number_restraints 0
_refine_ls_restrained_S_all 0.949
_refine_ls_R_factor_all 0.0859
_refine_ls_R_factor_gt 0.0492
_refine_ls_shift/su_max 0.000
_refine_ls_shift/su_mean 0.000
_refine_ls_structure_factor_coef Fsqd
_refine_ls_weighting_details 'calc w=1/[\s^2^(Fo^2^)+(0.0539P)^2^+0.0000P] where P=(Fo^2^+2Fc^2^)/3'
_refine_ls_weighting_scheme calc
_refine_ls_wR_factor_gt 0.1080
_refine_ls_wR_factor_ref 0.1198
_reflns_number_gt 2768
_reflns_number_total 4259
_reflns_threshold_expression >2sigma(I)
_cod_data_source_file ic048665from20040923_075833_3.cif
_cod_data_source_block 4
_cod_database_code 4308372

loop_
_symmetry_equiv_pos_as_xyz
'x, y, z'
'-x, y, -z+1/2'
'x+1/2, y+1/2, z'
'-x+1/2, y+1/2, -z+1/2'
'-x, -y, -z'
'x, -y, z-1/2'
'-x+1/2, -y+1/2, -z'
'x+1/2, -y+1/2, z-1/2'

loop_
_atom_site_label
_atom_site_type_symbol
_atom_site_fract_x
_atom_site_fract_y
_atom_site_fract_z
_atom_site_U_iso_or_equiv
_atom_site_adp_type
_atom_site_occupancy
_atom_site_symmetry_multiplicity
_atom_site_calc_flag
_atom_site_refinement_flags
_atom_site_disorder_assembly
_atom_site_disorder_group
Sb1 Sb 0.05585(2) 0.04877(3) 0.60766(3) 0.03703(17) Uani 1 1 d . . .
Cl1 Cl 0.16949(8) 0.04923(13) 0.71169(10) 0.0450(4) Uani 1 1 d . . .
Cl2 Cl 0.11143(9) -0.03344(14) 0.52705(10) 0.0518(5) Uani 1 1 d . . .
P1 P -0.02102(8) -0.07421(11) 0.67405(9) 0.0251(4) Uani 1 1 d . . .
N1 N 0.0000 -0.1329(4) 0.7500 0.0224(15) Uani 1 2 d S . .
P2 P 0.0000 0.12504(16) 0.7500 0.0320(6) Uani 1 2 d S . .
N2 N -0.0019(2) 0.0523(3) 0.6834(3) 0.0290(12) Uani 1 1 d . . .
N3 N 0.0250(2) -0.0980(3) 0.6249(3) 0.0290(12) Uani 1 1 d . . .
C31 C 0.0405(3) -0.2014(4) 0.6024(4) 0.0305(15) Uani 1 1 d . . .
H31 H 0.0510 -0.1902 0.5583 0.037 Uiso 1 1 calc R . .
C32 C 0.1052(3) -0.2477(5) 0.6610(4) 0.0404(17) Uani 1 1 d . . .
H32A H 0.0975 -0.2561 0.7065 0.049 Uiso 1 1 calc R . .
H32B H 0.1456 -0.1992 0.6718 0.049 Uiso 1 1 calc R . .
C33 C 0.1235(4) -0.3539(5) 0.6382(4) 0.051(2) Uani 1 1 d . . .
H33A H 0.1364 -0.3447 0.5960 0.062 Uiso 1 1 calc R . .
H33B H 0.1647 -0.3843 0.6794 0.062 Uiso 1 1 calc R . .
C34 C 0.0608(4) -0.4278(5) 0.6168(4) 0.051(2) Uani 1 1 d . . .
H34A H 0.0728 -0.4955 0.6005 0.061 Uiso 1 1 calc R . .
H34B H 0.0500 -0.4412 0.6600 0.061 Uiso 1 1 calc R . .
C35 C -0.0031(4) -0.3807(6) 0.5555(4) 0.053(2) Uani 1 1 d . . .
H35A H -0.0438 -0.4291 0.5422 0.064 Uiso 1 1 calc R . .
H35B H 0.0070 -0.3704 0.5116 0.064 Uiso 1 1 calc R . .
C36 C -0.0216(3) -0.2760(5) 0.5798(4) 0.0398(17) Uani 1 1 d . . .
H16A H -0.0628 -0.2450 0.5388 0.048 Uiso 1 1 calc R . .
H16B H -0.0348 -0.2871 0.6216 0.048 Uiso 1 1 calc R . .
N4 N -0.1023(2) -0.1000(4) 0.6220(3) 0.0302(12) Uani 1 1 d . . .
H4 H -0.1134 -0.0969 0.5744 0.036 Uiso 1 1 calc R . .
C41 C -0.1611(3) -0.1283(4) 0.6425(3) 0.0273(14) Uani 1 1 d . . .
H41 H -0.1451 -0.1179 0.6967 0.033 Uiso 1 1 calc R . .
C42 C -0.1811(3) -0.2431(4) 0.6244(4) 0.0364(16) Uani 1 1 d . . .
H42A H -0.1917 -0.2560 0.5720 0.044 Uiso 1 1 calc R . .
H42B H -0.1405 -0.2878 0.6545 0.044 Uiso 1 1 calc R . .
C43 C -0.2449(3) -0.2726(5) 0.6390(4) 0.0437(18) Uani 1 1 d . . .
H43A H -0.2586 -0.3459 0.6233 0.052 Uiso 1 1 calc R . .
H43B H -0.2325 -0.2683 0.6925 0.052 Uiso 1 1 calc R . .
C44 C -0.3067(3) -0.2013(5) 0.5985(4) 0.0454(18) Uani 1 1 d . . .
H44A H -0.3227 -0.2120 0.5449 0.055 Uiso 1 1 calc R . .
H44B H -0.3464 -0.2197 0.6117 0.055 Uiso 1 1 calc R . .
C45 C -0.2879(3) -0.0895(5) 0.6162(4) 0.0495(19) Uani 1 1 d . . .
H45A H -0.2782 -0.0770 0.6685 0.059 Uiso 1 1 calc R . .
H45B H -0.3288 -0.0454 0.5858 0.059 Uiso 1 1 calc R . .
C46 C -0.2236(3) -0.0572(5) 0.6027(4) 0.0429(17) Uani 1 1 d . . .
H46A H -0.2357 -0.0595 0.5493 0.051 Uiso 1 1 calc R . .
H46B H -0.2105 0.0158 0.6196 0.051 Uiso 1 1 calc R . .
N5 N 0.0672(3) 0.2021(4) 0.7652(3) 0.0406(14) Uani 1 1 d . . .
H5 H 0.0943 0.1874 0.7422 0.049 Uiso 1 1 calc R . .
C51 C 0.0866(4) 0.2941(5) 0.8140(4) 0.0498(19) Uani 1 1 d . . .
H51 H 0.0425 0.3221 0.8163 0.060 Uiso 1 1 calc R . .
C52 C 0.1165(5) 0.3789(6) 0.7808(5) 0.076(3) Uani 1 1 d . . .
H52A H 0.1610 0.3536 0.7791 0.092 Uiso 1 1 calc R . .
H52B H 0.0823 0.3935 0.7298 0.092 Uiso 1 1 calc R . .
C53 C 0.1308(6) 0.4776(6) 0.8249(5) 0.092(3) Uani 1 1 d . . .
H53A H 0.0863 0.5049 0.8253 0.110 Uiso 1 1 calc R . .
H53B H 0.1505 0.5314 0.8029 0.110 Uiso 1 1 calc R . .
C54 C 0.1838(5) 0.4534(7) 0.9034(5) 0.090(3) Uani 1 1 d . . .
H54A H 0.2291 0.4302 0.9028 0.108 Uiso 1 1 calc R . .
H54B H 0.1929 0.5177 0.9337 0.108 Uiso 1 1 calc R . .
C55 C 0.1558(5) 0.3687(7) 0.9373(5) 0.088(3) Uani 1 1 d . . .
H55A H 0.1127 0.3944 0.9420 0.105 Uiso 1 1 calc R . .
H55B H 0.1917 0.3525 0.9873 0.105 Uiso 1 1 calc R . .
C56 C 0.1381(5) 0.2694(6) 0.8909(5) 0.069(2) Uani 1 1 d . . .
H56A H 0.1819 0.2395 0.8901 0.083 Uiso 1 1 calc R . .
H56B H 0.1173 0.2167 0.9126 0.083 Uiso 1 1 calc R . .

loop_
_atom_site_aniso_label
_atom_site_aniso_U_11
_atom_site_aniso_U_22
_atom_site_aniso_U_33
_atom_site_aniso_U_23
_atom_site_aniso_U_13
_atom_site_aniso_U_12
Sb1 0.0287(3) 0.0444(3) 0.0367(3) 0.0165(2) 0.0121(2) -0.0035(2)
Cl1 0.0281(9) 0.0561(10) 0.0452(11) 0.0120(9) 0.0095(8) -0.0082(8)
Cl2 0.0444(10) 0.0770(12) 0.0438(12) 0.0228(10) 0.0281(9) 0.0019(9)
P1 0.0207(8) 0.0299(8) 0.0243(9) 0.0024(7) 0.0089(7) -0.0020(6)
N1 0.022(4) 0.024(3) 0.022(4) 0.000 0.011(3) 0.000
P2 0.0254(13) 0.0242(11) 0.0395(16) 0.000 0.0064(11) 0.000
N2 0.025(3) 0.027(3) 0.035(3) 0.007(2) 0.011(2) 0.001(2)
N3 0.034(3) 0.030(3) 0.029(3) 0.003(2) 0.018(3) -0.009(2)
C31 0.033(4) 0.032(3) 0.034(4) -0.006(3) 0.022(3) -0.007(3)
C32 0.032(4) 0.044(4) 0.040(5) -0.008(3) 0.010(3) -0.001(3)
C33 0.042(4) 0.055(4) 0.052(5) -0.023(4) 0.013(4) 0.007(4)
C34 0.061(5) 0.047(4) 0.054(5) -0.015(4) 0.032(4) 0.006(4)
C35 0.042(4) 0.060(5) 0.052(5) -0.024(4) 0.013(4) -0.007(4)
C36 0.030(4) 0.047(4) 0.040(5) -0.015(3) 0.011(3) -0.003(3)
N4 0.027(3) 0.043(3) 0.019(3) 0.003(2) 0.008(2) -0.006(2)
C41 0.021(3) 0.038(3) 0.025(4) -0.002(3) 0.012(3) -0.009(3)
C42 0.037(4) 0.035(3) 0.043(5) -0.009(3) 0.023(3) -0.009(3)
C43 0.038(4) 0.045(4) 0.056(5) -0.013(4) 0.026(4) -0.016(3)
C44 0.023(4) 0.077(5) 0.040(5) -0.005(4) 0.016(3) -0.009(3)
C45 0.031(4) 0.065(5) 0.053(5) 0.007(4) 0.018(4) 0.012(4)
C46 0.035(4) 0.046(4) 0.046(5) 0.014(3) 0.014(3) 0.008(3)
N5 0.039(3) 0.031(3) 0.045(4) 0.004(3) 0.011(3) -0.006(2)
C51 0.046(4) 0.037(4) 0.047(5) 0.002(4) 0.000(4) -0.006(3)
C52 0.114(8) 0.045(5) 0.055(6) 0.006(4) 0.019(5) -0.028(5)
C53 0.141(9) 0.059(5) 0.060(7) -0.001(5) 0.025(6) -0.036(6)
C54 0.104(8) 0.075(6) 0.069(8) -0.005(5) 0.012(6) -0.046(6)
C55 0.114(8) 0.078(6) 0.047(6) -0.015(5) 0.009(5) -0.033(6)
C56 0.086(6) 0.051(5) 0.053(6) 0.010(4) 0.011(5) -0.021(4)

loop_
_atom_type_symbol
_atom_type_description
_atom_type_scat_dispersion_real
_atom_type_scat_dispersion_imag
_atom_type_scat_source
C C 0.0033 0.0016 'International Tables Vol C Tables 4.2.6.8 and 6.1.1.4'
H H 0.0000 0.0000 'International Tables Vol C Tables 4.2.6.8 and 6.1.1.4'
N N 0.0061 0.0033 'International Tables Vol C Tables 4.2.6.8 and 6.1.1.4'
P P 0.1023 0.0942 'International Tables Vol C Tables 4.2.6.8 and 6.1.1.4'
Cl Cl 0.1484 0.1585 'International Tables Vol C Tables 4.2.6.8 and 6.1.1.4'
Sb Sb -0.5866 1.5461 'International Tables Vol C Tables 4.2.6.8 and 6.1.1.4'

loop_
_geom_angle_atom_site_label_1
_geom_angle_atom_site_label_2
_geom_angle_atom_site_label_3
_geom_angle
_geom_angle_site_symmetry_1
_geom_angle_site_symmetry_3
_geom_angle_publ_flag
N3 Sb1 N2 67.82(16) . . ?
N3 Sb1 Cl1 96.83(14) . . ?
N2 Sb1 Cl1 91.31(13) . . ?
N3 Sb1 Cl2 89.02(13) . . ?
N2 Sb1 Cl2 156.82(12) . . ?
Cl1 Sb1 Cl2 90.52(6) . . ?
N3 Sb1 P1 33.50(12) . . ?
N2 Sb1 P1 34.52(11) . . ?
Cl1 Sb1 P1 97.64(5) . . ?
Cl2 Sb1 P1 122.42(5) . . ?
N3 Sb1 Cl2 78.11(14) . 5_556 ?
N2 Sb1 Cl2 83.26(13) . 5_556 ?
Cl1 Sb1 Cl2 173.66(4) . 5_556 ?
Cl2 Sb1 Cl2 93.19(5) . 5_556 ?
P1 Sb1 Cl2 76.03(4) . 5_556 ?
N1 P1 N4 108.94(19) . . ?
N1 P1 N3 118.8(2) . . ?
N4 P1 N3 106.6(3) . . ?
N1 P1 N2 113.3(3) . . ?
N4 P1 N2 114.3(2) . . ?
N3 P1 N2 94.4(2) . . ?
N1 P1 Sb1 134.71(10) . . ?
N4 P1 Sb1 116.09(18) . . ?
N3 P1 Sb1 43.36(15) . . ?
N2 P1 Sb1 51.32(16) . . ?
P1 N1 P1 123.5(4) 2_556 . ?
N2 P2 N2 109.5(3) . 2_556 ?
N2 P2 N5 117.8(3) . 2_556 ?
N2 P2 N5 103.4(2) 2_556 2_556 ?
N2 P2 N5 103.4(2) . . ?
N2 P2 N5 117.8(3) 2_556 . ?
N5 P2 N5 105.6(4) 2_556 . ?
P2 N2 P1 125.4(3) . . ?
P2 N2 Sb1 135.8(2) . . ?
P1 N2 Sb1 94.2(2) . . ?
C31 N3 P1 126.7(3) . . ?
C31 N3 Sb1 130.1(3) . . ?
P1 N3 Sb1 103.1(2) . . ?
N3 C31 C32 110.7(5) . . ?
N3 C31 C36 113.0(4) . . ?
C32 C31 C36 111.4(5) . . ?
C31 C32 C33 111.7(6) . . ?
C34 C33 C32 110.4(5) . . ?
C35 C34 C33 110.1(6) . . ?
C34 C35 C36 110.2(6) . . ?
C31 C36 C35 110.7(5) . . ?
C41 N4 P1 129.3(4) . . ?
N4 C41 C46 109.4(5) . . ?
N4 C41 C42 110.0(4) . . ?
C46 C41 C42 111.2(5) . . ?
C43 C42 C41 111.5(5) . . ?
C44 C43 C42 111.2(5) . . ?
C45 C44 C43 111.9(6) . . ?
C44 C45 C46 112.4(5) . . ?
C41 C46 C45 111.5(5) . . ?
C51 N5 P2 125.9(5) . . ?
N5 C51 C56 113.2(6) . . ?
N5 C51 C52 109.2(6) . . ?
C56 C51 C52 110.4(6) . . ?
C53 C52 C51 111.1(7) . . ?
C52 C53 C54 108.5(8) . . ?
C55 C54 C53 110.9(7) . . ?
C54 C55 C56 111.3(8) . . ?
C51 C56 C55 109.8(7) . . ?

loop_
_geom_bond_atom_site_label_1
_geom_bond_atom_site_label_2
_geom_bond_distance
_geom_bond_site_symmetry_2
_geom_bond_publ_flag
Sb1 N3 2.055(4) . ?
Sb1 N2 2.281(4) . ?
Sb1 Cl1 2.4158(17) . ?
Sb1 Cl2 2.5570(18) . ?
Sb1 P1 2.9141(14) . ?
Sb1 Cl2 3.409(2) 5_556 ?
P1 N1 1.582(3) . ?
P1 N4 1.608(5) . ?
P1 N3 1.651(4) . ?
P1 N2 1.656(5) . ?
N1 P1 1.582(3) 2_556 ?
P2 N2 1.609(5) . ?
P2 N2 1.609(5) 2_556 ?
P2 N5 1.628(5) 2_556 ?
P2 N5 1.628(5) . ?
N3 C31 1.473(7) . ?
C31 C32 1.493(9) . ?
C31 C36 1.513(7) . ?
C32 C33 1.527(8) . ?
C33 C34 1.517(9) . ?
C34 C35 1.511(10) . ?
C35 C36 1.524(8) . ?
N4 C41 1.482(6) . ?
C41 C46 1.512(8) . ?
C41 C42 1.526(8) . ?
C42 C43 1.514(7) . ?
C43 C44 1.507(9) . ?
C44 C45 1.483(9) . ?
C45 C46 1.523(8) . ?
N5 C51 1.472(8) . ?
C51 C56 1.499(10) . ?
C51 C52 1.527(9) . ?
C52 C53 1.495(11) . ?
C53 C54 1.530(13) . ?
C54 C55 1.512(11) . ?
C55 C56 1.525(11) . ?

loop_
_geom_hbond_atom_site_label_D
_geom_hbond_atom_site_label_H
_geom_hbond_atom_site_label_A
_geom_hbond_distance_DH
_geom_hbond_distance_HA
_geom_hbond_distance_DA
_geom_hbond_angle_DHA
_geom_hbond_site_symmetry_A
N4 H4 Cl2 0.88 2.63 3.364(5) 141.0 5_556
N5 H5 Cl1 0.88 2.59 3.363(5) 147.6 .
